data_4072894
loop_
_publ_author_name
'Ruiz, Javier'
'Quesada, Roberto'
'Vivanco, Maril\'in'
'Garc\'ia-Granda, Santiago'
'D\'iaz, M. Rosario'

_publ_section_title
;
 Thiocyanogen Insertion into P&#x2212;C Bonds of Diphosphinomethanide
 Complexes, Leading to Rare Functionalized Diphosphine and Tetraphosphine
 Ligands
;
_journal_issue 7
_journal_name_full Organometallics
_journal_page_first 1703
_journal_paper_doi 10.1021/om0611195
_journal_volume 26
_journal_year 2007
_chemical_formula_moiety 'C33 H26 Mn N2 O4 P2 S2, C N O'
_chemical_formula_sum 'C34 H26 Mn N3 O5 P2 S2'
_chemical_formula_weight 737.58
_chemical_name_systematic
;
 ?
;
_space_group_IT_number 2
_symmetry_cell_setting triclinic
_symmetry_space_group_name_Hall '-P 1'
_symmetry_space_group_name_H-M 'P -1'
_atom_sites_solution_hydrogens geom
_atom_sites_solution_primary direct
_atom_sites_solution_secondary difmap
_audit_conform_dict_location ftp://ftp.iucr.org/pub/cif_core.dic
_audit_conform_dict_name cif_core.dic
_audit_conform_dict_version 2.3
_audit_creation_date 2006-03-01T11:54:09-00:00
_audit_creation_method 'WinGX routine CIF_UPDATE'
_cell_angle_alpha 93.073(5)
_cell_angle_beta 95.253(4)
_cell_angle_gamma 92.24(4)
_cell_formula_units_Z 2
_cell_length_a 10.5186(7)
_cell_length_b 10.7753(6)
_cell_length_c 15.0216(10)
_cell_measurement_reflns_used 5774
_cell_measurement_temperature 293(2)
_cell_measurement_theta_max 70.076
_cell_measurement_theta_min 1.473
_cell_volume 1691.32(19)
_computing_cell_refinement 'HKL Scalepack (Otwinowski & Minor, 1997)'
_computing_data_collection 'Kappa-CCD control sofware (Nonius, 1997)'
_computing_data_reduction
;
 'HKL Denzo and Scalepack (Otwinowski & Minor, 1997)'
;
_computing_publication_material SHELXL-97
_computing_structure_refinement 'SHELXL-97 (Sheldrick, 1997)'
_computing_structure_solution 'DIRDIF-96 (Beurskens, 1996)'
_diffrn_ambient_temperature 293(2)
_diffrn_measured_fraction_theta_full 0.99
_diffrn_measured_fraction_theta_max 0.99
_diffrn_measurement_device_type KappaCCD
_diffrn_measurement_method CCD
_diffrn_radiation_monochromator graphite
_diffrn_radiation_type CuK\a
_diffrn_radiation_wavelength 1.5418
_diffrn_reflns_av_R_equivalents 0
_diffrn_reflns_av_unetI/netI 0.0971
_diffrn_reflns_limit_h_max 12
_diffrn_reflns_limit_h_min -12
_diffrn_reflns_limit_k_max 12
_diffrn_reflns_limit_k_min -13
_diffrn_reflns_limit_l_max 18
_diffrn_reflns_limit_l_min 0
_diffrn_reflns_number 6330
_diffrn_reflns_theta_full 69.9
_diffrn_reflns_theta_max 69.9
_diffrn_reflns_theta_min 2.96
_exptl_absorpt_coefficient_mu 5.607
_exptl_absorpt_correction_T_max 0.413
_exptl_absorpt_correction_T_min 0.320
_exptl_absorpt_correction_type multi-scan
_exptl_absorpt_process_details
;
 multi-scan from symmetry-related measurement
        Sortav (Blessing 1995)
;
_exptl_crystal_colour Yellow
_exptl_crystal_density_diffrn 1.448
_exptl_crystal_density_meas ?
_exptl_crystal_density_method 'not measured'
_exptl_crystal_description Prismatic
_exptl_crystal_F_000 756
_exptl_crystal_size_max 0.23
_exptl_crystal_size_mid 0.2
_exptl_crystal_size_min 0.15
_refine_diff_density_max 1.656
_refine_diff_density_min -0.581
_refine_diff_density_rms 0.098
_refine_ls_extinction_method none
_refine_ls_goodness_of_fit_ref 1.106
_refine_ls_hydrogen_treatment constr
_refine_ls_matrix_type full
_refine_ls_number_parameters 438
_refine_ls_number_reflns 6329
_refine_ls_number_restraints 3
_refine_ls_restrained_S_all 1.116
_refine_ls_R_factor_all 0.0731
_refine_ls_R_factor_gt 0.0664
_refine_ls_shift/su_max 0
_refine_ls_shift/su_mean 0
_refine_ls_structure_factor_coef Fsqd
_refine_ls_weighting_details 'calc w=1/[\s^2^(Fo^2^)+(0.1170P)^2^+0.4561P] where P=(Fo^2^+2Fc^2^)/3'
_refine_ls_weighting_scheme calc
_refine_ls_wR_factor_gt 0.2003
_refine_ls_wR_factor_ref 0.2068
_reflns_number_gt 5214
_reflns_number_total 6329
_reflns_threshold_expression >2sigma(I)
_cod_data_source_file om0611195si20061211_114447.cif
_cod_data_source_block 13b
_cod_depositor_comments
;
The following automatic conversions were performed:

'_symmetry_cell_setting' value 'Triclinic' changed to 'triclinic'
according to /home/saulius/struct/CIF-dictionaries/cif_core.dic
dictionary named 'cif_core.dic' version 2.4.1 from 2010-06-29.

Automatic conversion script
Id: cif_fix_values 1715 2011-07-08 13:25:40Z adriana 

The following automatic conversions were performed:

'_exptl_crystal_density_meas' value 'None' was changed to '?' - the
value is perceived as not measured.

Automatic conversion script
Id: cif_fix_values 3008 2015-01-20 13:52:24Z robertas 
;
_cod_original_cell_volume 1691.31(18)
_cod_original_sg_symbol_H-M P-1
_cod_database_code 4072894

loop_
_symmetry_equiv_pos_as_xyz
'x, y, z'
'-x, -y, -z'

loop_
_atom_site_label
_atom_site_type_symbol
_atom_site_fract_x
_atom_site_fract_y
_atom_site_fract_z
_atom_site_U_iso_or_equiv
_atom_site_adp_type
_atom_site_occupancy
_atom_site_symmetry_multiplicity
_atom_site_calc_flag
_atom_site_refinement_flags
Mn1 Mn 0.21362(6) 0.54337(6) 0.27385(4) 0.0320(2) Uani 1 1 d .
S1 S -0.03298(10) 0.84486(10) 0.05447(7) 0.0380(3) Uani 1 1 d .
S2 S -0.15182(10) 0.82994(10) 0.22135(7) 0.0397(3) Uani 1 1 d .
P1 P 0.28945(9) 0.70505(9) 0.19225(6) 0.0324(3) Uani 1 1 d .
P2 P 0.05529(9) 0.67883(9) 0.31144(6) 0.0312(3) Uani 1 1 d .
N1 N 0.1789(3) 0.7588(3) 0.1232(2) 0.0376(8) Uani 1 1 d .
N2 N -0.2635(3) 0.9281(4) 0.0782(3) 0.0425(8) Uani 1 1 d .
O1 O 0.1019(4) 0.3454(3) 0.3781(2) 0.0562(9) Uani 1 1 d .
O2 O 0.4121(3) 0.3680(3) 0.2294(2) 0.0527(8) Uani 1 1 d .
O3 O 0.0614(4) 0.4643(4) 0.0988(2) 0.0593(9) Uani 1 1 d .
O4 O 0.3800(3) 0.6179(4) 0.4414(2) 0.0542(9) Uani 1 1 d .
C1 C 0.0627(4) 0.7832(4) 0.1446(3) 0.0338(8) Uani 1 1 d .
C2 C 0.0001(4) 0.7694(4) 0.2208(3) 0.0347(8) Uani 1 1 d .
C3 C -0.1616(4) 0.8746(4) 0.1133(3) 0.0376(9) Uani 1 1 d .
C4 C -0.2726(5) 0.9669(5) -0.0142(3) 0.0509(12) Uani 1 1 d .
H4A H -0.2004 0.9388 -0.0431 0.076 Uiso 1 1 calc R
H4B H -0.2736 1.056 -0.0138 0.076 Uiso 1 1 calc R
H4C H -0.3499 0.9313 -0.0461 0.076 Uiso 1 1 calc R
C5 C -0.3693(5) 0.9569(5) 0.1304(4) 0.0543(12) Uani 1 1 d .
H5A H -0.3382 1.0078 0.1829 0.081 Uiso 1 1 calc R
H5B H -0.4083 0.8811 0.148 0.081 Uiso 1 1 calc R
H5C H -0.4314 1.0008 0.0949 0.081 Uiso 1 1 calc R
C10 C 0.1396(4) 0.4200(4) 0.3363(3) 0.0411(9) Uani 1 1 d .
C20 C 0.3359(4) 0.4383(4) 0.2444(3) 0.0403(9) Uani 1 1 d .
C30 C 0.1166(4) 0.4926(4) 0.1646(3) 0.0397(9) Uani 1 1 d .
C40 C 0.3150(4) 0.5946(4) 0.3773(3) 0.0398(9) Uani 1 1 d .
C11 C 0.4119(4) 0.6699(4) 0.1165(3) 0.0372(9) Uani 1 1 d .
C12 C 0.3911(4) 0.6967(4) 0.0273(3) 0.0396(9) Uani 1 1 d .
H12 H 0.3124 0.7243 0.005 0.053(15) Uiso 1 1 calc R
C13 C 0.4883(5) 0.6823(5) -0.0289(3) 0.0483(11) Uani 1 1 d .
H13 H 0.4742 0.7007 -0.0887 0.068(18) Uiso 1 1 calc R
C14 C 0.6053(5) 0.6411(5) 0.0032(3) 0.0504(11) Uani 1 1 d .
H14 H 0.6703 0.6327 -0.0344 0.060(16) Uiso 1 1 calc R
C15 C 0.6252(5) 0.6121(5) 0.0926(3) 0.0480(11) Uani 1 1 d .
H15 H 0.7035 0.5835 0.1148 0.063(17) Uiso 1 1 calc R
C16 C 0.5281(4) 0.6260(4) 0.1485(3) 0.0395(9) Uani 1 1 d .
H16 H 0.5413 0.6056 0.2079 0.053(15) Uiso 1 1 calc R
C21 C 0.3658(4) 0.8408(4) 0.2589(3) 0.0378(9) Uani 1 1 d .
C22 C 0.3213(5) 0.9578(4) 0.2439(3) 0.0460(10) Uani 1 1 d .
H22 H 0.2531 0.9673 0.2013 0.044(13) Uiso 1 1 calc R
C23 C 0.3799(6) 1.0615(5) 0.2936(4) 0.0644(15) Uani 1 1 d .
H23 H 0.3515 1.1404 0.2828 0.09(2) Uiso 1 1 calc R
C24 C 0.4791(6) 1.0479(6) 0.3581(4) 0.0707(17) Uani 1 1 d .
H24 H 0.5161 1.117 0.3919 0.10(2) Uiso 1 1 calc R
C25 C 0.5230(6) 0.9319(6) 0.3721(4) 0.0633(15) Uani 1 1 d .
H25 H 0.5906 0.923 0.4154 0.076 Uiso 1 1 calc R
C26 C 0.4685(5) 0.8277(5) 0.3229(3) 0.0469(11) Uani 1 1 d .
H26 H 0.5 0.7497 0.3325 0.060(16) Uiso 1 1 calc R
C31 C -0.0957(4) 0.6052(4) 0.3392(3) 0.0343(8) Uani 1 1 d .
C32 C -0.1645(4) 0.6573(4) 0.4056(3) 0.0428(10) Uani 1 1 d .
H32 H -0.1312 0.7276 0.4398 0.024(10) Uiso 1 1 calc R
C33 C -0.2819(5) 0.6049(5) 0.4209(3) 0.0514(12) Uani 1 1 d .
H33 H -0.328 0.6412 0.4646 0.062(17) Uiso 1 1 calc R
C34 C -0.3319(4) 0.4982(5) 0.3714(3) 0.0501(11) Uani 1 1 d .
H34 H -0.4098 0.4617 0.3832 0.051(14) Uiso 1 1 calc R
C35 C -0.2651(5) 0.4476(5) 0.3052(3) 0.0495(11) Uani 1 1 d .
H35 H -0.2993 0.378 0.2705 0.063(17) Uiso 1 1 calc R
C36 C -0.1477(4) 0.4990(4) 0.2896(3) 0.0423(10) Uani 1 1 d .
H36 H -0.1025 0.4624 0.2455 0.065(17) Uiso 1 1 calc R
C41 C 0.1013(4) 0.7865(4) 0.4077(3) 0.0369(9) Uani 1 1 d .
C42 C 0.1172(4) 0.9133(4) 0.3968(3) 0.0435(10) Uani 1 1 d .
H42 H 0.1039 0.9449 0.3404 0.08(2) Uiso 1 1 calc R
C43 C 0.1533(5) 0.9916(5) 0.4719(4) 0.0542(12) Uani 1 1 d .
H43 H 0.1668 1.0762 0.4651 0.065 Uiso 1 1 calc R
C44 C 0.1694(5) 0.9479(5) 0.5550(4) 0.0565(13) Uani 1 1 d .
H44 H 0.1909 1.0028 0.6045 0.068(17) Uiso 1 1 calc R
C45 C 0.1540(5) 0.8215(6) 0.5664(3) 0.0557(13) Uani 1 1 d .
H45 H 0.1651 0.7914 0.6234 0.063(17) Uiso 1 1 calc R
C46 C 0.1224(4) 0.7411(5) 0.4930(3) 0.0449(10) Uani 1 1 d .
H46 H 0.1149 0.656 0.5 0.048(14) Uiso 1 1 calc R
N1A N -0.1457(3) 0.2048(3) 0.1617(2) 0.0337(8) Uani 1 1 d D
O1A O 0.0745(4) 0.1560(3) 0.1953(2) 0.0569(10) Uani 1 1 d D
C1A C -0.0391(8) 0.1884(12) 0.1726(9) 0.141(4) Uiso 1 1 d D

loop_
_atom_site_aniso_label
_atom_site_aniso_U_11
_atom_site_aniso_U_22
_atom_site_aniso_U_33
_atom_site_aniso_U_23
_atom_site_aniso_U_13
_atom_site_aniso_U_12
Mn1 0.0344(4) 0.0350(4) 0.0276(3) 0.0032(2) 0.0072(3) 0.0028(3)
S1 0.0360(5) 0.0477(6) 0.0319(5) 0.0085(4) 0.0055(4) 0.0058(4)
S2 0.0376(5) 0.0482(6) 0.0353(5) 0.0068(4) 0.0095(4) 0.0092(4)
P1 0.0325(5) 0.0368(5) 0.0291(5) 0.0050(4) 0.0071(4) 0.0033(4)
P2 0.0342(5) 0.0342(5) 0.0257(5) 0.0009(4) 0.0065(4) 0.0011(4)
N1 0.0381(18) 0.0446(19) 0.0319(17) 0.0071(14) 0.0086(14) 0.0046(15)
N2 0.0366(19) 0.049(2) 0.044(2) 0.0114(16) 0.0090(16) 0.0080(16)
O1 0.066(2) 0.0537(19) 0.0504(19) 0.0198(16) 0.0105(17) -0.0103(17)
O2 0.057(2) 0.0486(18) 0.056(2) 0.0030(15) 0.0189(16) 0.0152(16)
O3 0.072(2) 0.059(2) 0.044(2) -0.0027(16) -0.0019(18) -0.0045(18)
O4 0.0452(18) 0.079(2) 0.0366(17) 0.0048(16) -0.0025(14) -0.0031(17)
C1 0.037(2) 0.0321(19) 0.032(2) 0.0004(15) 0.0040(16) 0.0009(15)
C2 0.034(2) 0.040(2) 0.0307(19) 0.0004(16) 0.0040(15) 0.0023(16)
C3 0.037(2) 0.036(2) 0.039(2) 0.0054(17) 0.0029(17) -0.0031(16)
C4 0.043(3) 0.060(3) 0.052(3) 0.025(2) 0.001(2) 0.012(2)
C5 0.040(2) 0.068(3) 0.059(3) 0.019(3) 0.017(2) 0.016(2)
C10 0.041(2) 0.046(2) 0.036(2) 0.0002(18) 0.0047(18) 0.0060(18)
C20 0.046(2) 0.038(2) 0.037(2) 0.0067(17) 0.0068(18) -0.0012(18)
C30 0.044(2) 0.035(2) 0.042(2) 0.0073(17) 0.0100(19) 0.0046(17)
C40 0.039(2) 0.045(2) 0.038(2) 0.0084(18) 0.0127(19) 0.0061(18)
C11 0.039(2) 0.036(2) 0.038(2) 0.0007(16) 0.0081(17) -0.0007(16)
C12 0.045(2) 0.042(2) 0.034(2) 0.0033(17) 0.0108(17) 0.0060(18)
C13 0.057(3) 0.054(3) 0.036(2) 0.0007(19) 0.017(2) 0.003(2)
C14 0.051(3) 0.052(3) 0.052(3) -0.004(2) 0.026(2) 0.004(2)
C15 0.038(2) 0.050(3) 0.057(3) -0.001(2) 0.011(2) 0.0081(19)
C16 0.037(2) 0.045(2) 0.037(2) 0.0024(17) 0.0080(17) 0.0056(17)
C21 0.036(2) 0.046(2) 0.033(2) 0.0038(17) 0.0121(16) -0.0028(17)
C22 0.051(3) 0.041(2) 0.048(3) 0.0044(19) 0.011(2) -0.0051(19)
C23 0.080(4) 0.043(3) 0.071(4) -0.003(2) 0.014(3) -0.010(3)
C24 0.076(4) 0.061(3) 0.071(4) -0.011(3) 0.007(3) -0.025(3)
C25 0.059(3) 0.070(4) 0.057(3) 0.000(3) -0.005(3) -0.017(3)
C26 0.044(2) 0.050(3) 0.046(3) 0.003(2) 0.003(2) -0.004(2)
C31 0.034(2) 0.039(2) 0.0309(19) 0.0045(16) 0.0050(16) 0.0013(16)
C32 0.040(2) 0.051(2) 0.038(2) 0.0025(19) 0.0087(18) 0.0026(19)
C33 0.042(2) 0.074(3) 0.041(2) 0.010(2) 0.010(2) 0.005(2)
C34 0.035(2) 0.067(3) 0.051(3) 0.020(2) 0.0059(19) -0.003(2)
C35 0.040(2) 0.056(3) 0.052(3) 0.012(2) -0.003(2) -0.001(2)
C36 0.039(2) 0.045(2) 0.043(2) 0.0049(19) 0.0046(18) 0.0036(18)
C41 0.035(2) 0.044(2) 0.031(2) -0.0024(16) 0.0068(16) 0.0024(17)
C42 0.042(2) 0.043(2) 0.046(2) -0.0041(19) 0.0115(19) 0.0011(18)
C43 0.055(3) 0.050(3) 0.055(3) -0.018(2) 0.006(2) -0.005(2)
C44 0.046(3) 0.073(3) 0.047(3) -0.027(2) 0.004(2) -0.002(2)
C45 0.051(3) 0.081(4) 0.034(2) -0.009(2) 0.000(2) 0.004(3)
C46 0.048(3) 0.052(3) 0.035(2) 0.0017(19) 0.0062(19) 0.007(2)
N1A 0.056(2) 0.0207(14) 0.0226(15) -0.0178(11) 0.0141(14) -0.0208(14)
O1A 0.088(3) 0.0470(18) 0.0322(16) -0.0199(13) -0.0087(16) 0.0241(17)

loop_
_atom_type_symbol
_atom_type_description
_atom_type_scat_dispersion_real
_atom_type_scat_dispersion_imag
_atom_type_scat_source
C C 0.0181 0.0091 'International Tables Vol C Tables 4.2.6.8 and 6.1.1.4'
H H 0 0 'International Tables Vol C Tables 4.2.6.8 and 6.1.1.4'
Mn Mn -0.5299 2.8052 'International Tables Vol C Tables 4.2.6.8 and 6.1.1.4'
N N 0.0311 0.018 'International Tables Vol C Tables 4.2.6.8 and 6.1.1.4'
O O 0.0492 0.0322 'International Tables Vol C Tables 4.2.6.8 and 6.1.1.4'
P P 0.2955 0.4335 'International Tables Vol C Tables 4.2.6.8 and 6.1.1.4'
S S 0.3331 0.5567 'International Tables Vol C Tables 4.2.6.8 and 6.1.1.4'

loop_
_geom_angle_atom_site_label_1
_geom_angle_atom_site_label_2
_geom_angle_atom_site_label_3
_geom_angle
C20 Mn1 C40 89.20(19)
C20 Mn1 C10 89.94(19)
C40 Mn1 C10 88.86(19)
C20 Mn1 C30 89.11(19)
C40 Mn1 C30 177.19(18)
C10 Mn1 C30 93.37(19)
C20 Mn1 P1 94.23(13)
C40 Mn1 P1 93.77(14)
C10 Mn1 P1 175.09(14)
C30 Mn1 P1 84.12(13)
C20 Mn1 P2 179.82(16)
C40 Mn1 P2 90.98(14)
C10 Mn1 P2 90.06(14)
C30 Mn1 P2 90.71(14)
P1 Mn1 P2 85.76(4)
C3 S1 C1 96.2(2)
C3 S2 C2 96.1(2)
N1 P1 C11 100.94(19)
N1 P1 C21 106.3(2)
C11 P1 C21 101.03(19)
N1 P1 Mn1 113.09(13)
C11 P1 Mn1 117.74(14)
C21 P1 Mn1 115.87(13)
C2 P2 C41 107.23(19)
C2 P2 C31 101.10(19)
C41 P2 C31 103.33(19)
C2 P2 Mn1 112.77(14)
C41 P2 Mn1 114.91(14)
C31 P2 Mn1 116.11(14)
C1 N1 P1 123.8(3)
C3 N2 C5 121.6(4)
C3 N2 C4 121.5(4)
C5 N2 C4 116.8(4)
N1 C1 C2 133.8(4)
N1 C1 S1 112.3(3)
C2 C1 S1 113.9(3)
C1 C2 S2 117.0(3)
C1 C2 P2 124.3(3)
S2 C2 P2 118.3(2)
N2 C3 S2 121.1(3)
N2 C3 S1 122.5(3)
S2 C3 S1 116.3(2)
N2 C4 H4A 109.5
N2 C4 H4B 109.5
H4A C4 H4B 109.5
N2 C4 H4C 109.5
H4A C4 H4C 109.5
H4B C4 H4C 109.5
N2 C5 H5A 109.5
N2 C5 H5B 109.5
H5A C5 H5B 109.5
N2 C5 H5C 109.5
H5A C5 H5C 109.5
H5B C5 H5C 109.5
O1 C10 Mn1 175.3(4)
O2 C20 Mn1 176.4(4)
O3 C30 Mn1 178.2(4)
O4 C40 Mn1 175.3(4)
C16 C11 C12 119.6(4)
C16 C11 P1 120.9(3)
C12 C11 P1 119.3(3)
C11 C12 C13 119.8(4)
C11 C12 H12 120.1
C13 C12 H12 120.1
C14 C13 C12 120.7(4)
C14 C13 H13 119.6
C12 C13 H13 119.6
C13 C14 C15 119.3(4)
C13 C14 H14 120.3
C15 C14 H14 120.3
C16 C15 C14 119.9(4)
C16 C15 H15 120
C14 C15 H15 120
C11 C16 C15 120.5(4)
C11 C16 H16 119.7
C15 C16 H16 119.7
C22 C21 C26 119.7(4)
C22 C21 P1 119.1(3)
C26 C21 P1 121.2(3)
C21 C22 C23 119.4(5)
C21 C22 H22 120.3
C23 C22 H22 120.3
C24 C23 C22 120.7(6)
C24 C23 H23 119.7
C22 C23 H23 119.7
C25 C24 C23 119.5(5)
C25 C24 H24 120.2
C23 C24 H24 120.2
C24 C25 C26 121.1(5)
C24 C25 H25 119.4
C26 C25 H25 119.4
C25 C26 C21 119.5(5)
C25 C26 H26 120.2
C21 C26 H26 120.2
C32 C31 C36 118.5(4)
C32 C31 P2 121.4(3)
C36 C31 P2 120.0(3)
C33 C32 C31 120.2(4)
C33 C32 H32 119.9
C31 C32 H32 119.9
C32 C33 C34 120.6(5)
C32 C33 H33 119.7
C34 C33 H33 119.7
C35 C34 C33 119.2(4)
C35 C34 H34 120.4
C33 C34 H34 120.4
C34 C35 C36 120.5(5)
C34 C35 H35 119.7
C36 C35 H35 119.7
C35 C36 C31 120.9(4)
C35 C36 H36 119.6
C31 C36 H36 119.6
C42 C41 C46 119.8(4)
C42 C41 P2 120.5(3)
C46 C41 P2 119.7(3)
C43 C42 C41 118.4(5)
C43 C42 H42 120.8
C41 C42 H42 120.8
C44 C43 C42 121.7(5)
C44 C43 H43 119.2
C42 C43 H43 119.2
C43 C44 C45 120.2(4)
C43 C44 H44 119.9
C45 C44 H44 119.9
C46 C45 C44 119.4(5)
C46 C45 H45 120.3
C44 C45 H45 120.3
C45 C46 C41 120.4(5)
C45 C46 H46 119.8
C41 C46 H46 119.8
N1A C1A O1A 169.4(13)

loop_
_geom_bond_atom_site_label_1
_geom_bond_atom_site_label_2
_geom_bond_distance
Mn1 C20 1.816(5)
Mn1 C40 1.848(5)
Mn1 C10 1.855(5)
Mn1 C30 1.893(5)
Mn1 P1 2.3394(12)
Mn1 P2 2.3446(14)
S1 C3 1.714(5)
S1 C1 1.786(4)
S2 C3 1.712(4)
S2 C2 1.750(4)
P1 N1 1.631(4)
P1 C11 1.832(4)
P1 C21 1.841(4)
P2 C2 1.784(4)
P2 C41 1.822(4)
P2 C31 1.840(4)
N1 C1 1.325(5)
N2 C3 1.318(6)
N2 C5 1.454(6)
N2 C4 1.466(6)
O1 C10 1.127(6)
O2 C20 1.153(6)
O3 C30 1.121(6)
O4 C40 1.140(6)
C1 C2 1.384(6)
C4 H4A 0.96
C4 H4B 0.96
C4 H4C 0.96
C5 H5A 0.96
C5 H5B 0.96
C5 H5C 0.96
C11 C16 1.382(6)
C11 C12 1.386(6)
C12 C13 1.392(6)
C12 H12 0.93
C13 C14 1.380(7)
C13 H13 0.93
C14 C15 1.394(7)
C14 H14 0.93
C15 C16 1.387(6)
C15 H15 0.93
C16 H16 0.93
C21 C22 1.385(6)
C21 C26 1.395(6)
C22 C23 1.399(7)
C22 H22 0.93
C23 C24 1.376(9)
C23 H23 0.93
C24 C25 1.369(9)
C24 H24 0.93
C25 C26 1.385(7)
C25 H25 0.93
C26 H26 0.93
C31 C32 1.392(6)
C31 C36 1.396(6)
C32 C33 1.381(7)
C32 H32 0.93
C33 C34 1.393(8)
C33 H33 0.93
C34 C35 1.372(7)
C34 H34 0.93
C35 C36 1.379(7)
C35 H35 0.93
C36 H36 0.93
C41 C42 1.390(6)
C41 C46 1.397(6)
C42 C43 1.387(6)
C42 H42 0.93
C43 C44 1.356(8)
C43 H43 0.93
C44 C45 1.387(8)
C44 H44 0.93
C45 C46 1.374(7)
C45 H45 0.93
C46 H46 0.93
N1A C1A 1.139(7)
O1A C1A 1.280(7)

loop_
_geom_torsion_atom_site_label_1
_geom_torsion_atom_site_label_2
_geom_torsion_atom_site_label_3
_geom_torsion_atom_site_label_4
_geom_torsion
C20 Mn1 P1 N1 127.7(2)
C40 Mn1 P1 N1 -142.8(2)
C10 Mn1 P1 N1 -20.4(17)
C30 Mn1 P1 N1 39.0(2)
P2 Mn1 P1 N1 -52.11(15)
C20 Mn1 P1 C11 10.5(2)
C40 Mn1 P1 C11 100.0(2)
C10 Mn1 P1 C11 -137.7(17)
C30 Mn1 P1 C11 -78.2(2)
P2 Mn1 P1 C11 -169.32(16)
C20 Mn1 P1 C21 -109.2(2)
C40 Mn1 P1 C21 -19.7(2)
C10 Mn1 P1 C21 102.7(17)
C30 Mn1 P1 C21 162.2(2)
P2 Mn1 P1 C21 71.00(16)
C20 Mn1 P2 C2 -5E1(6)
C40 Mn1 P2 C2 131.81(19)
C10 Mn1 P2 C2 -139.3(2)
C30 Mn1 P2 C2 -45.95(19)
P1 Mn1 P2 C2 38.11(15)
C20 Mn1 P2 C41 -17E1(10)
C40 Mn1 P2 C41 8.5(2)
C10 Mn1 P2 C41 97.4(2)
C30 Mn1 P2 C41 -169.2(2)
P1 Mn1 P2 C41 -85.20(16)
C20 Mn1 P2 C31 7E1(6)
C40 Mn1 P2 C31 -112.19(19)
C10 Mn1 P2 C31 -23.3(2)
C30 Mn1 P2 C31 70.05(19)
P1 Mn1 P2 C31 154.10(14)
C11 P1 N1 C1 171.3(3)
C21 P1 N1 C1 -83.6(4)
Mn1 P1 N1 C1 44.6(4)
P1 N1 C1 C2 -2.7(7)
P1 N1 C1 S1 178.4(2)
C3 S1 C1 N1 -174.7(3)
C3 S1 C1 C2 6.2(3)
N1 C1 C2 S2 173.9(4)
S1 C1 C2 S2 -7.2(4)
N1 C1 C2 P2 -13.9(7)
S1 C1 C2 P2 164.9(2)
C3 S2 C2 C1 4.4(4)
C3 S2 C2 P2 -168.3(2)
C41 P2 C2 C1 112.2(4)
C31 P2 C2 C1 -139.9(4)
Mn1 P2 C2 C1 -15.2(4)
C41 P2 C2 S2 -75.7(3)
C31 P2 C2 S2 32.2(3)
Mn1 P2 C2 S2 156.82(18)
C5 N2 C3 S2 2.9(6)
C4 N2 C3 S2 179.9(4)
C5 N2 C3 S1 -177.5(4)
C4 N2 C3 S1 -0.5(6)
C2 S2 C3 N2 179.8(4)
C2 S2 C3 S1 0.2(3)
C1 S1 C3 N2 177.1(4)
C1 S1 C3 S2 -3.3(3)
C20 Mn1 C10 O1 64(5)
C40 Mn1 C10 O1 -25(5)
C30 Mn1 C10 O1 153(5)
P1 Mn1 C10 O1 -148(4)
P2 Mn1 C10 O1 -116(5)
C40 Mn1 C20 O2 69(7)
C10 Mn1 C20 O2 -20(7)
C30 Mn1 C20 O2 -113(7)
P1 Mn1 C20 O2 163(7)
P2 Mn1 C20 O2 -11E1(6)
C20 Mn1 C30 O3 -73(14)
C40 Mn1 C30 O3 -20(16)
C10 Mn1 C30 O3 -163(14)
P1 Mn1 C30 O3 22(14)
P2 Mn1 C30 O3 107(14)
C20 Mn1 C40 O4 -37(5)
C10 Mn1 C40 O4 53(5)
C30 Mn1 C40 O4 -90(6)
P1 Mn1 C40 O4 -131(5)
P2 Mn1 C40 O4 143(5)
N1 P1 C11 C16 177.1(3)
C21 P1 C11 C16 67.9(4)
Mn1 P1 C11 C16 -59.3(4)
N1 P1 C11 C12 2.0(4)
C21 P1 C11 C12 -107.2(4)
Mn1 P1 C11 C12 125.6(3)
C16 C11 C12 C13 -1.7(6)
P1 C11 C12 C13 173.5(3)
C11 C12 C13 C14 0.3(7)
C12 C13 C14 C15 0.9(7)
C13 C14 C15 C16 -0.6(7)
C12 C11 C16 C15 1.9(6)
P1 C11 C16 C15 -173.1(4)
C14 C15 C16 C11 -0.8(7)
N1 P1 C21 C22 1.2(4)
C11 P1 C21 C22 106.2(4)
Mn1 P1 C21 C22 -125.3(3)
N1 P1 C21 C26 -177.7(3)
C11 P1 C21 C26 -72.7(4)
Mn1 P1 C21 C26 55.7(4)
C26 C21 C22 C23 -0.2(7)
P1 C21 C22 C23 -179.2(4)
C21 C22 C23 C24 -1.3(8)
C22 C23 C24 C25 1.7(10)
C23 C24 C25 C26 -0.5(10)
C24 C25 C26 C21 -1.0(8)
C22 C21 C26 C25 1.4(7)
P1 C21 C26 C25 -179.7(4)
C2 P2 C31 C32 -94.1(4)
C41 P2 C31 C32 16.8(4)
Mn1 P2 C31 C32 143.5(3)
C2 P2 C31 C36 81.9(4)
C41 P2 C31 C36 -167.2(3)
Mn1 P2 C31 C36 -40.4(4)
C36 C31 C32 C33 -0.6(7)
P2 C31 C32 C33 175.5(4)
C31 C32 C33 C34 1.3(7)
C32 C33 C34 C35 -2.1(7)
C33 C34 C35 C36 2.2(7)
C34 C35 C36 C31 -1.6(7)
C32 C31 C36 C35 0.8(6)
P2 C31 C36 C35 -175.4(3)
C2 P2 C41 C42 -14.4(4)
C31 P2 C41 C42 -120.7(4)
Mn1 P2 C41 C42 111.8(3)
C2 P2 C41 C46 166.4(3)
C31 P2 C41 C46 60.1(4)
Mn1 P2 C41 C46 -67.4(4)
C46 C41 C42 C43 -0.3(7)
P2 C41 C42 C43 -179.5(4)
C41 C42 C43 C44 -2.0(8)
C42 C43 C44 C45 2.1(8)
C43 C44 C45 C46 0.0(8)
C44 C45 C46 C41 -2.3(8)
C42 C41 C46 C45 2.4(7)
P2 C41 C46 C45 -178.4(4)
